data_4062033
_journal_name_full Organometallics
_journal_year 2003
_chemical_formula_sum 'C46 H45 I N Ni O0.5 P3'
_chemical_formula_weight 898.35
_space_group_IT_number 2
_symmetry_cell_setting triclinic
_symmetry_space_group_name_Hall '-P 1'
_symmetry_space_group_name_H-M 'P -1'
_cell_angle_alpha 110.027(2)
_cell_angle_beta 97.123(2)
_cell_angle_gamma 100.128(2)
_cell_formula_units_Z 2
_cell_length_a 10.9143(16)
_cell_length_b 13.252(2)
_cell_length_c 15.764(2)
_cell_measurement_temperature 100(2)
_cell_volume 2066.6(5)
_diffrn_ambient_temperature 100(2)
_exptl_crystal_density_diffrn 1.444
_cod_depositor_comments
;
The following automatic conversions were performed:
'_symmetry_cell_setting' value 'Triclinic' changed to 'triclinic'
according to '/home/saulius/struct/CIF-dictionaries/cif_core.dic'
dictionary named 'cif_core.dic' version 2.4.1 from 2010-06-29.

Automatic conversion script
Id: cif_fix_enum 1527 2010-12-29 10:47:43Z saulius 
;
_cod_original_formula_sum 'C46 H45 I N Ni O0.50 P3'
_cod_database_code 4062033

loop_
_symmetry_equiv_pos_as_xyz
'x, y, z'
'-x, -y, -z'

loop_
_atom_site_label
_atom_site_type_symbol
_atom_site_fract_x
_atom_site_fract_y
_atom_site_fract_z
_atom_site_U_iso_or_equiv
_atom_site_adp_type
_atom_site_occupancy
_atom_site_symmetry_multiplicity
_atom_site_calc_flag
_atom_site_refinement_flags
_atom_site_disorder_assembly
_atom_site_disorder_group
I1 I 0.59270(2) 0.699529(17) 0.445712(15) 0.02358(8) Uani 1 1 d . . .
Ni1 Ni 0.80166(4) 0.78617(3) 0.68101(3) 0.01795(10) Uani 1 1 d . . .
P1 P 0.64551(8) 0.84774(6) 0.73838(5) 0.01697(16) Uani 1 1 d . . .
P2 P 0.93003(8) 0.68949(7) 0.61546(6) 0.02262(19) Uani 1 1 d . . .
P3 P 0.69822(8) 0.62529(7) 0.67744(6) 0.01807(17) Uani 1 1 d . . .
N1 N 0.9791(3) 0.9873(2) 0.75996(19) 0.0218(6) Uani 1 1 d . . .
C1 C 0.5037(3) 0.7337(3) 0.6845(2) 0.0204(6) Uani 1 1 d . . .
H1A H 0.4332 0.7515 0.7164 0.025 Uiso 1 1 calc R . .
H1B H 0.4771 0.7236 0.6192 0.025 Uiso 1 1 calc R . .
C2 C 0.5328(3) 0.6265(3) 0.6902(2) 0.0228(7) Uani 1 1 d . . .
H2F H 0.4740 0.5617 0.6408 0.027 Uiso 1 1 calc R . .
H2G H 0.5209 0.6224 0.7503 0.027 Uiso 1 1 calc R . .
C3 C 0.7034(3) 0.5237(3) 0.5665(2) 0.0219(7) Uani 1 1 d . . .
H3G H 0.6907 0.4495 0.5699 0.026 Uiso 1 1 calc R . .
H3H H 0.6339 0.5220 0.5189 0.026 Uiso 1 1 calc R . .
C4 C 0.8307(4) 0.5521(3) 0.5395(3) 0.0390(10) Uani 1 1 d . . .
H4G H 0.8149 0.5495 0.4755 0.047 Uiso 1 1 calc R . .
H4H H 0.8781 0.4953 0.5408 0.047 Uiso 1 1 calc R . .
C5 C 0.8970(3) 0.9264(3) 0.6875(2) 0.0191(6) Uani 1 1 d . . .
C6 C 0.8688(3) 0.9614(3) 0.6065(2) 0.0244(7) Uani 1 1 d . . .
H6F H 0.9252 1.0332 0.6188 0.037 Uiso 1 1 calc R . .
H6G H 0.7803 0.9672 0.5974 0.037 Uiso 1 1 calc R . .
H6H H 0.8829 0.9063 0.5508 0.037 Uiso 1 1 calc R . .
C7 C 1.2003(3) 1.0011(3) 0.6729(3) 0.0298(8) Uani 1 1 d . . .
H7A H 1.2770 1.0242 0.6514 0.045 Uiso 1 1 calc R . .
H7B H 1.1321 0.9560 0.6196 0.045 Uiso 1 1 calc R . .
H7C H 1.2180 0.9577 0.7103 0.045 Uiso 1 1 calc R . .
C8 C 0.9012(4) 1.1784(3) 0.8636(3) 0.0317(8) Uani 1 1 d . . .
H8A H 0.8602 1.1003 0.8464 0.048 Uiso 1 1 calc R . .
H8B H 0.8428 1.2146 0.8390 0.048 Uiso 1 1 calc R . .
H8C H 0.9235 1.2143 0.9309 0.048 Uiso 1 1 calc R . .
C1A C 0.66981(19) 0.87165(19) 0.86069(11) 0.0206(6) Uani 1 1 d G . .
C2A C 0.79227(17) 0.91937(19) 0.91357(14) 0.0262(7) Uani 1 1 d G . .
H2A H 0.8607 0.9400 0.8855 0.031 Uiso 1 1 d G . .
C3A C 0.81520(18) 0.9371(2) 1.00717(14) 0.0345(9) Uani 1 1 d G . .
H3A H 0.8994 0.9699 1.0436 0.041 Uiso 1 1 d G . .
C4A C 0.7157(2) 0.9071(2) 1.04792(11) 0.0404(10) Uani 1 1 d G . .
H4A H 0.7315 0.9193 1.1123 0.048 Uiso 1 1 d G . .
C5A C 0.5932(2) 0.8594(2) 0.99506(15) 0.0406(10) Uani 1 1 d G . .
H5A H 0.5247 0.8388 1.0231 0.049 Uiso 1 1 d G . .
C6A C 0.57031(16) 0.8417(2) 0.90144(14) 0.0289(8) Uani 1 1 d G . .
H6A H 0.4860 0.8088 0.8650 0.035 Uiso 1 1 d G . .
C1B C 0.5940(2) 0.96786(14) 0.72964(13) 0.0185(6) Uani 1 1 d G . .
C2B C 0.5826(2) 1.05322(17) 0.80779(11) 0.0250(7) Uani 1 1 d G . .
H2B H 0.5941 1.0461 0.8667 0.030 Uiso 1 1 d G . .
C3B C 0.5543(2) 1.14886(15) 0.80034(12) 0.0282(8) Uani 1 1 d G . .
H3B H 0.5464 1.2076 0.8541 0.034 Uiso 1 1 d G . .
C4B C 0.5375(2) 1.15915(14) 0.71474(15) 0.0259(7) Uani 1 1 d G . .
H4B H 0.5180 1.2250 0.7096 0.031 Uiso 1 1 d G . .
C5B C 0.5490(2) 1.07382(17) 0.63662(12) 0.0263(7) Uani 1 1 d G . .
H5B H 0.5374 1.0809 0.5777 0.032 Uiso 1 1 d G . .
C6B C 0.5772(2) 0.97816(15) 0.64405(11) 0.0234(7) Uani 1 1 d G . .
H6B H 0.5851 0.9194 0.5903 0.028 Uiso 1 1 d G . .
C1C C 1.0412(2) 0.6730(2) 0.70210(16) 0.0282(8) Uani 1 1 d G . .
C2C C 1.1023(2) 0.76727(16) 0.77912(18) 0.0338(9) Uani 1 1 d G . .
H2C H 1.0826 0.8370 0.7856 0.041 Uiso 1 1 d G . .
C3C C 1.1918(2) 0.7601(2) 0.84679(17) 0.0459(11) Uani 1 1 d G . .
H3C H 1.2339 0.8250 0.8998 0.055 Uiso 1 1 d G . .
C4C C 1.2204(3) 0.6587(3) 0.8374(2) 0.0614(15) Uani 1 1 d G . .
H4C H 1.2820 0.6538 0.8840 0.074 Uiso 1 1 d G . .
C5C C 1.1593(3) 0.5645(2) 0.7604(2) 0.0670(17) Uani 1 1 d G . .
H5C H 1.1789 0.4948 0.7539 0.080 Uiso 1 1 d G . .
C6C C 1.0697(3) 0.57167(18) 0.69271(18) 0.0476(12) Uani 1 1 d G . .
H6C H 1.0277 0.5068 0.6397 0.057 Uiso 1 1 d G . .
C1D C 1.02878(18) 0.72213(18) 0.53883(13) 0.0212(7) Uani 1 1 d G . .
C2D C 1.15962(18) 0.73116(18) 0.55441(12) 0.0220(7) Uani 1 1 d G . .
H2D H 1.2007 0.7208 0.6073 0.026 Uiso 1 1 d G . .
C3D C 1.23071(14) 0.75520(19) 0.49313(15) 0.0247(7) Uani 1 1 d G . .
H3D H 1.3207 0.7614 0.5038 0.030 Uiso 1 1 d G . .
C4D C 1.17099(19) 0.77022(19) 0.41631(14) 0.0270(7) Uani 1 1 d G . .
H4D H 1.2199 0.7867 0.3742 0.032 Uiso 1 1 d G . .
C5D C 1.0402(2) 0.7612(2) 0.40074(13) 0.0282(8) Uani 1 1 d G . .
H5D H 0.9991 0.7715 0.3479 0.034 Uiso 1 1 d G . .
C6D C 0.96907(14) 0.73714(19) 0.46201(15) 0.0270(7) Uani 1 1 d G . .
H6D H 0.8790 0.7310 0.4513 0.032 Uiso 1 1 d G . .
C1E C 0.7626(2) 0.57366(17) 0.76198(13) 0.0206(6) Uani 1 1 d G . .
C2E C 0.7352(2) 0.46107(15) 0.74611(14) 0.0326(8) Uani 1 1 d G . .
H2E H 0.6799 0.4093 0.6902 0.039 Uiso 1 1 d G . .
C3E C 0.7883(3) 0.42379(14) 0.81155(18) 0.0449(11) Uani 1 1 d G . .
H3E H 0.7695 0.3463 0.8006 0.054 Uiso 1 1 d G . .
C4E C 0.8688(3) 0.4991(2) 0.89288(16) 0.0413(10) Uani 1 1 d G . .
H4E H 0.9053 0.4734 0.9379 0.050 Uiso 1 1 d G . .
C5E C 0.8961(2) 0.61160(18) 0.90872(13) 0.0368(9) Uani 1 1 d G . .
H5E H 0.9515 0.6634 0.9647 0.044 Uiso 1 1 d G . .
C6E C 0.8430(2) 0.64891(13) 0.84330(15) 0.0278(7) Uani 1 1 d G . .
H6E H 0.8618 0.7264 0.8542 0.033 Uiso 1 1 d G . .
C1F C 1.05229(19) 1.09288(12) 0.76914(15) 0.0202(6) Uani 1 1 d G . .
C2F C 1.1598(2) 1.10205(13) 0.73023(14) 0.0226(7) Uani 1 1 d G . .
C3F C 1.23485(17) 1.20608(17) 0.74654(16) 0.0263(7) Uani 1 1 d G . .
H3F H 1.3088 1.2124 0.7198 0.032 Uiso 1 1 d G . .
C4F C 1.20246(19) 1.30097(13) 0.80176(16) 0.0265(7) Uani 1 1 d G . .
H4F H 1.2541 1.3725 0.8130 0.032 Uiso 1 1 d G . .
C5F C 1.0950(2) 1.29178(13) 0.84065(15) 0.0243(7) Uani 1 1 d G . .
H5F H 1.0727 1.3571 0.8787 0.029 Uiso 1 1 d G . .
C6F C 1.01991(17) 1.18775(16) 0.82434(15) 0.0233(7) Uani 1 1 d G . .
O1H O 1.4458(7) 1.6043(5) 0.9733(5) 0.0721(14) Uiso 0.50 1 d PG . .
C2H C 1.5606(6) 1.5698(7) 0.9633(6) 0.0721(14) Uiso 0.50 1 d PG . .
C3H C 1.5452(8) 1.4608(6) 0.9788(7) 0.0721(14) Uiso 0.50 1 d PG . .
C4H C 1.4613(8) 1.4806(8) 1.0509(7) 0.0721(14) Uiso 0.50 1 d PG . .
C5H C 1.3744(6) 1.5428(7) 1.0159(6) 0.0721(14) Uiso 0.50 1 d PG . .

loop_
_atom_site_aniso_label
_atom_site_aniso_U_11
_atom_site_aniso_U_22
_atom_site_aniso_U_33
_atom_site_aniso_U_23
_atom_site_aniso_U_13
_atom_site_aniso_U_12
I1 0.01972(12) 0.02001(12) 0.02891(13) 0.00706(9) 0.00477(8) 0.00364(8)
Ni1 0.0171(2) 0.01339(19) 0.0202(2) 0.00145(16) 0.00664(16) 0.00342(15)
P1 0.0167(4) 0.0165(4) 0.0162(4) 0.0032(3) 0.0038(3) 0.0054(3)
P2 0.0219(4) 0.0149(4) 0.0279(5) 0.0016(3) 0.0120(3) 0.0043(3)
P3 0.0172(4) 0.0154(4) 0.0191(4) 0.0030(3) 0.0047(3) 0.0036(3)
N1 0.0229(14) 0.0175(13) 0.0217(14) 0.0038(11) 0.0049(11) 0.0032(11)
C1 0.0165(15) 0.0210(16) 0.0205(16) 0.0053(13) 0.0012(12) 0.0027(12)
C2 0.0207(16) 0.0194(16) 0.0255(17) 0.0046(13) 0.0056(13) 0.0043(13)
C3 0.0242(17) 0.0181(15) 0.0207(16) 0.0035(13) 0.0058(13) 0.0044(13)
C4 0.033(2) 0.0200(18) 0.047(2) -0.0072(16) 0.0204(18) -0.0032(15)
C5 0.0171(15) 0.0162(15) 0.0217(16) 0.0020(12) 0.0077(12) 0.0060(12)
C6 0.0233(17) 0.0212(16) 0.0220(17) 0.0035(13) 0.0006(13) 0.0004(13)
C7 0.0206(17) 0.0259(18) 0.037(2) 0.0041(16) 0.0076(15) 0.0060(14)
C8 0.037(2) 0.0223(18) 0.031(2) 0.0024(15) 0.0140(16) 0.0038(15)
C1A 0.0259(17) 0.0185(15) 0.0169(15) 0.0033(12) 0.0058(13) 0.0094(13)
C2A 0.0266(18) 0.0243(17) 0.0231(17) 0.0032(14) 0.0025(14) 0.0079(14)
C3A 0.040(2) 0.035(2) 0.0208(18) 0.0019(15) -0.0042(15) 0.0141(17)
C4A 0.057(3) 0.048(2) 0.0185(18) 0.0105(17) 0.0064(18) 0.021(2)
C5A 0.048(3) 0.051(3) 0.027(2) 0.0148(19) 0.0167(18) 0.014(2)
C6A 0.0278(18) 0.036(2) 0.0225(18) 0.0078(15) 0.0090(14) 0.0091(15)
C1B 0.0171(15) 0.0152(14) 0.0199(16) 0.0031(12) 0.0028(12) 0.0035(12)
C2B 0.0302(18) 0.0246(17) 0.0216(17) 0.0065(14) 0.0102(14) 0.0105(14)
C3B 0.0291(19) 0.0227(17) 0.034(2) 0.0073(15) 0.0127(15) 0.0113(14)
C4B 0.0198(16) 0.0254(17) 0.038(2) 0.0152(15) 0.0084(14) 0.0090(14)
C5B 0.0244(17) 0.0282(18) 0.0281(18) 0.0130(15) 0.0040(14) 0.0067(14)
C6B 0.0258(17) 0.0230(16) 0.0197(16) 0.0052(13) 0.0032(13) 0.0082(13)
C1C 0.0301(19) 0.0316(19) 0.037(2) 0.0198(16) 0.0200(16) 0.0178(15)
C2C 0.0215(18) 0.032(2) 0.051(2) 0.0206(18) 0.0040(16) 0.0048(15)
C3C 0.030(2) 0.056(3) 0.058(3) 0.035(2) 0.000(2) 0.006(2)
C4C 0.049(3) 0.093(4) 0.082(4) 0.067(4) 0.024(3) 0.039(3)
C5C 0.098(5) 0.072(4) 0.071(4) 0.046(3) 0.038(3) 0.063(4)
C6C 0.078(3) 0.041(2) 0.048(3) 0.026(2) 0.035(2) 0.037(2)
C1D 0.0189(16) 0.0140(14) 0.0243(17) -0.0009(12) 0.0084(13) 0.0017(12)
C2D 0.0231(16) 0.0186(15) 0.0240(17) 0.0050(13) 0.0075(13) 0.0078(13)
C3D 0.0203(16) 0.0202(16) 0.0330(19) 0.0065(14) 0.0088(14) 0.0072(13)
C4D 0.0296(19) 0.0243(17) 0.0276(18) 0.0069(14) 0.0123(15) 0.0089(14)
C5D 0.0321(19) 0.0285(18) 0.0217(17) 0.0056(14) 0.0048(14) 0.0097(15)
C6D 0.0232(17) 0.0261(17) 0.0253(18) 0.0015(14) 0.0038(14) 0.0066(14)
C1E 0.0196(16) 0.0203(16) 0.0181(16) 0.0033(13) 0.0035(12) 0.0031(12)
C2E 0.039(2) 0.0238(18) 0.0245(18) 0.0061(15) -0.0087(16) -0.0011(15)
C3E 0.061(3) 0.028(2) 0.038(2) 0.0143(18) -0.015(2) 0.0031(19)
C4E 0.047(2) 0.041(2) 0.029(2) 0.0138(18) -0.0114(18) 0.0039(19)
C5E 0.036(2) 0.038(2) 0.0233(19) 0.0044(16) -0.0061(16) 0.0001(17)
C6E 0.0292(19) 0.0244(17) 0.0230(18) 0.0034(14) 0.0012(14) 0.0029(14)
C1F 0.0194(16) 0.0179(15) 0.0199(16) 0.0052(13) -0.0005(12) 0.0024(12)
C2F 0.0209(16) 0.0197(16) 0.0235(17) 0.0048(13) 0.0001(13) 0.0048(13)
C3F 0.0204(17) 0.0246(17) 0.0337(19) 0.0116(15) 0.0027(14) 0.0055(13)
C4F 0.0234(17) 0.0172(16) 0.034(2) 0.0083(14) -0.0015(14) 0.0008(13)
C5F 0.0264(17) 0.0162(15) 0.0234(17) 0.0018(13) -0.0007(13) 0.0030(13)
C6F 0.0216(17) 0.0239(17) 0.0201(16) 0.0049(13) 0.0024(13) 0.0030(13)

loop_
_geom_bond_atom_site_label_1
_geom_bond_atom_site_label_2
_geom_bond_distance
_geom_bond_site_symmetry_2
_geom_bond_publ_flag
Ni1 C5 1.926(3) . ?
Ni1 P1 2.1804(9) . ?
Ni1 P2 2.1807(9) . ?
Ni1 P3 2.2088(9) . ?
P1 C1A 1.8204(17) . ?
P1 C1B 1.8204(16) . ?
P1 C1 1.836(3) . ?
P2 C1C 1.809(2) . ?
P2 C1D 1.8234(17) . ?
P2 C4 1.848(4) . ?
P3 C1E 1.8164(18) . ?
P3 C3 1.820(3) . ?
P3 C2 1.844(3) . ?
N1 C5 1.273(4) . ?
N1 C1F 1.434(3) . ?
C1 C2 1.539(4) . ?
C3 C4 1.524(5) . ?
C5 C6 1.517(5) . ?
C7 C2F 1.510(4) . ?
C8 C6F 1.507(4) . ?
C1A C6A 1.3950 . ?
C1A C2A 1.3952 . ?
C2A C3A 1.3948 . ?
C3A C4A 1.3954 . ?
C4A C5A 1.3946 . ?
C5A C6A 1.3951 . ?
C1B C6B 1.3951 . ?
C1B C2B 1.3953 . ?
C2B C3B 1.3950 . ?
C3B C4B 1.3952 . ?
C4B C5B 1.3948 . ?
C5B C6B 1.3951 . ?
C1C C2C 1.3950 . ?
C1C C6C 1.3950 . ?
C2C C3C 1.3948 . ?
C3C C4C 1.3954 . ?
C4C C5C 1.3948 . ?
C5C C6C 1.3950 . ?
C1D C6D 1.3950 . ?
C1D C2D 1.3952 . ?
C2D C3D 1.3953 . ?
C3D C4D 1.3949 . ?
C4D C5D 1.3948 . ?
C5D C6D 1.3950 . ?
C1E C6E 1.3950 . ?
C1E C2E 1.3953 . ?
C2E C3E 1.3950 . ?
C3E C4E 1.3952 . ?
C4E C5E 1.3948 . ?
C5E C6E 1.3949 . ?
C1F C6F 1.3949 . ?
C1F C2F 1.3952 . ?
C2F C3F 1.3950 . ?
C3F C4F 1.3953 . ?
C4F C5F 1.3947 . ?
C5F C6F 1.3950 . ?
O1H C3H 1.335(11) 2_887 ?
O1H C2H 1.4155 . ?
O1H C5H 1.4157 . ?
O1H C4H 1.624(12) 2_887 ?
C2H C4H 0.618(16) 2_887 ?
C2H C3H 1.5299 . ?
C2H C3H 1.638(12) 2_887 ?
C2H C5H 1.868(14) 2_887 ?
C3H C5H 0.883(15) 2_887 ?
C3H C4H 1.043(15) 2_887 ?
C3H O1H 1.335(11) 2_887 ?
C3H C4H 1.5285 . ?
C3H C3H 1.595(12) 2_887 ?
C3H C2H 1.638(18) 2_887 ?
C4H C2H 0.618(18) 2_887 ?
C4H C3H 1.043(11) 2_887 ?
C4H C5H 1.5305 . ?
C4H O1H 1.624(12) 2_887 ?
C5H C3H 0.883(12) 2_887 ?
C5H C2H 1.868(14) 2_887 ?
